data_7046022
loop_
_publ_author_name
'Dang, Li-Long'
'Lin, Yue-Jian'
'Jin, Guo-Xin'

_publ_section_title
;
 Controllable assembly of rectangular macrocycles bearing different
 numbers of unsaturated sites based on half-sandwich iridium fragments.
;
_journal_issue 18
_journal_name_full 'Dalton transactions (Cambridge, England : 2003)'
_journal_page_first 6378
_journal_page_last 6385
_journal_paper_doi 10.1039/c8dt00461g
_journal_volume 47
_journal_year 2018
_chemical_formula_sum 'C90 H130 F12 Ir6 N4 O34 S4'
_chemical_formula_weight 3321.41
_space_group_crystal_system monoclinic
_space_group_IT_number 15
_space_group_name_Hall '-C 2yc'
_space_group_name_H-M_alt 'C 1 2/c 1'
_symmetry_space_group_name_Hall '-C 2yc'
_symmetry_space_group_name_H-M 'C 1 2/c 1'
_atom_sites_solution_hydrogens geom
_audit_creation_method SHELXL-2014/7
_audit_update_record
;
2018-04-01 deposited with the CCDC.
2018-04-11 downloaded from the CCDC.
;
_cell_angle_alpha 90
_cell_angle_beta 91.725(2)
_cell_angle_gamma 90
_cell_formula_units_Z 4
_cell_length_a 16.9993(7)
_cell_length_b 22.0621(10)
_cell_length_c 28.6608(12)
_cell_measurement_reflns_used 9978
_cell_measurement_temperature 173(2)
_cell_measurement_theta_max 55.98
_cell_measurement_theta_min 2.86
_cell_volume 10744.1(8)
_computing_cell_refinement 'Bruker SAINT'
_computing_data_collection 'Bruker APEX2'
_computing_data_reduction 'Bruker SAINT'
_computing_molecular_graphics 'Bruker SHELXTL'
_computing_publication_material 'Bruker SHELXTL'
_computing_structure_refinement 'SHELXL-2014/7 (Sheldrick, 2014)'
_computing_structure_solution 'SHELXS-97 (Sheldrick 2008)'
_diffrn_ambient_temperature 173(2)
_diffrn_measured_fraction_theta_full 0.997
_diffrn_measured_fraction_theta_max 0.995
_diffrn_measurement_device_type 'Bruker APEX-II CCD'
_diffrn_measurement_method '\f and \w scans'
_diffrn_radiation_type GaK\a
_diffrn_radiation_wavelength 1.34138
_diffrn_reflns_av_R_equivalents 0.0668
_diffrn_reflns_av_unetI/netI 0.0612
_diffrn_reflns_Laue_measured_fraction_full 0.997
_diffrn_reflns_Laue_measured_fraction_max 0.995
_diffrn_reflns_limit_h_max 17
_diffrn_reflns_limit_h_min -20
_diffrn_reflns_limit_k_max 19
_diffrn_reflns_limit_k_min -27
_diffrn_reflns_limit_l_max 35
_diffrn_reflns_limit_l_min -35
_diffrn_reflns_number 41079
_diffrn_reflns_point_group_measured_fraction_full 0.997
_diffrn_reflns_point_group_measured_fraction_max 0.995
_diffrn_reflns_theta_full 53.594
_diffrn_reflns_theta_max 56.019
_diffrn_reflns_theta_min 2.684
_exptl_absorpt_coefficient_mu 10.348
_exptl_absorpt_correction_T_max 0.457
_exptl_absorpt_correction_T_min 0.260
_exptl_absorpt_correction_type multi-scan
_exptl_absorpt_process_details sadabs
_exptl_crystal_colour yellow
_exptl_crystal_density_diffrn 2.053
_exptl_crystal_description sheet
_exptl_crystal_F_000 6416
_exptl_crystal_size_max 0.190
_exptl_crystal_size_mid 0.170
_exptl_crystal_size_min 0.030
_refine_diff_density_max 2.217
_refine_diff_density_min -1.964
_refine_diff_density_rms 0.281
_refine_ls_extinction_method none
_refine_ls_goodness_of_fit_ref 1.084
_refine_ls_hydrogen_treatment constr
_refine_ls_matrix_type full
_refine_ls_number_parameters 710
_refine_ls_number_reflns 10576
_refine_ls_number_restraints 259
_refine_ls_restrained_S_all 1.093
_refine_ls_R_factor_all 0.0757
_refine_ls_R_factor_gt 0.0625
_refine_ls_shift/su_max 0.005
_refine_ls_shift/su_mean 0.000
_refine_ls_structure_factor_coef Fsqd
_refine_ls_weighting_details 'w=1/[\s^2^(Fo^2^)+(0.1050P)^2^+108.0087P] where P=(Fo^2^+2Fc^2^)/3'
_refine_ls_weighting_scheme calc
_refine_ls_wR_factor_gt 0.1760
_refine_ls_wR_factor_ref 0.1879
_reflns_Friedel_coverage 0.000
_reflns_number_gt 8673
_reflns_number_total 10576
_reflns_threshold_expression 'I > 2\s(I)'
_cod_data_source_file c8dt00461g2.cif
_cod_data_source_block 6a
_cod_depositor_comments 'Adding full bibliography for 7046019--7046024.cif.'
_cod_database_code 7046022
_shelx_shelxl_version_number 2014/7
_shelx_space_group_comment
; 
The symmetry employed for this shelxl refinement is uniquely defined 
by the following loop, which should always be used as a source of 
symmetry information in preference to the above space-group names. 
They are only intended as comments. 
;
_shelx_estimated_absorpt_t_min 0.244
_shelx_estimated_absorpt_t_max 0.747

loop_
_space_group_symop_operation_xyz
'x, y, z'
'-x, y, -z+1/2'
'x+1/2, y+1/2, z'
'-x+1/2, y+1/2, -z+1/2'
'-x, -y, -z'
'x, -y, z-1/2'
'-x+1/2, -y+1/2, -z'
'x+1/2, -y+1/2, z-1/2'

loop_
_atom_site_label
_atom_site_type_symbol
_atom_site_fract_x
_atom_site_fract_y
_atom_site_fract_z
_atom_site_U_iso_or_equiv
_atom_site_adp_type
_atom_site_occupancy
_atom_site_site_symmetry_order
_atom_site_calc_flag
_atom_site_refinement_flags_posn
_atom_site_refinement_flags_adp
_atom_site_refinement_flags_occupancy
_atom_site_disorder_assembly
_atom_site_disorder_group
Ir1 Ir 0.34485(3) 0.22254(2) 0.64762(2) 0.04854(16) Uani 1 1 d . . . . .
Ir2 Ir 0.06371(2) 0.33277(2) 0.58748(2) 0.04552(15) Uani 1 1 d . . . . .
Ir3 Ir 0.50951(2) 0.34190(2) 0.52847(2) 0.06068(19) Uani 1 1 d . . . . .
N1 N 0.3796(4) 0.1980(3) 0.5806(3) 0.0397(16) Uani 1 1 d . . . . .
N2 N 0.4147(4) 0.1767(3) 0.4840(3) 0.0395(17) Uani 1 1 d . . . . .
O1 O 0.3006(4) 0.3051(3) 0.6168(3) 0.0524(17) Uani 1 1 d . . . . .
O2 O 0.2272(4) 0.1987(3) 0.6230(2) 0.0511(16) Uani 1 1 d . . . . .
O3 O 0.1154(4) 0.2431(3) 0.5974(3) 0.0514(17) Uani 1 1 d . . . . .
O4 O 0.1890(4) 0.3503(3) 0.5960(2) 0.0451(15) Uani 1 1 d . . . . .
O5 O 0.4499(4) 0.2856(3) 0.5745(3) 0.0489(16) Uani 1 1 d . . . . .
O6 O 0.4831(4) 0.2650(3) 0.4867(3) 0.0509(17) Uani 1 1 d . . . . .
O7 O 0.6047(4) 0.2833(4) 0.5507(4) 0.084(3) Uani 1 1 d . . . . .
O8 O 0.6049(6) 0.1653(5) 0.5798(4) 0.094(3) Uani 1 1 d . . . . .
O9 O 0.7386(7) 0.1530(6) 0.5564(6) 0.131(5) Uani 1 1 d . . . . .
O10 O 0.6600(12) 0.0656(6) 0.5734(7) 0.177(8) Uani 1 1 d . . . . .
S1 S 0.6732(2) 0.12844(17) 0.57949(17) 0.0887(11) Uani 1 1 d . . . . .
F1 F 0.7183(8) 0.1879(8) 0.6477(6) 0.172(6) Uani 1 1 d D U . . .
F2 F 0.6638(9) 0.1028(12) 0.6639(6) 0.242(10) Uani 1 1 d D U . . .
F3 F 0.7789(9) 0.0961(11) 0.6424(6) 0.229(9) Uani 1 1 d D U . . .
C1 C 0.2292(5) 0.3046(5) 0.6078(3) 0.041(2) Uani 1 1 d . . . . .
C2 C 0.1873(5) 0.2444(4) 0.6098(3) 0.041(2) Uani 1 1 d . . . . .
C3 C 0.4226(5) 0.2366(4) 0.5551(4) 0.042(2) Uani 1 1 d . . . . .
C4 C 0.4412(5) 0.2251(4) 0.5073(4) 0.041(2) Uani 1 1 d . . . . .
C5 C 0.3756(4) 0.1328(4) 0.5103(3) 0.0314(16) Uani 1 1 d . . . . .
C6 C 0.3543(5) 0.0771(4) 0.4905(3) 0.0375(19) Uani 1 1 d . . . . .
H6 H 0.3630 0.0701 0.4583 0.045 Uiso 1 1 calc R U . . .
C7 C 0.3211(5) 0.0326(4) 0.5164(3) 0.041(2) Uani 1 1 d . . . . .
H7 H 0.3084 -0.0052 0.5022 0.049 Uiso 1 1 calc R U . . .
C8 C 0.3055(5) 0.0414(4) 0.5634(3) 0.041(2) Uani 1 1 d . . . . .
H8 H 0.2829 0.0099 0.5812 0.049 Uiso 1 1 calc R U . . .
C9 C 0.3236(5) 0.0966(4) 0.5836(3) 0.0380(19) Uani 1 1 d . . . . .
H9 H 0.3123 0.1031 0.6155 0.046 Uiso 1 1 calc R U . . .
C10 C 0.3581(5) 0.1432(4) 0.5583(3) 0.0354(18) Uani 1 1 d . . . . .
C11 C 0.4235(8) 0.1678(6) 0.6904(4) 0.071(4) Uani 1 1 d . . . . .
C12 C 0.4537(7) 0.2294(6) 0.6867(4) 0.065(3) Uani 1 1 d . . . . .
C13 C 0.3947(9) 0.2666(6) 0.7069(4) 0.070(4) Uani 1 1 d . . . . .
C14 C 0.3310(9) 0.2320(6) 0.7211(4) 0.068(3) Uani 1 1 d . . . . .
C15 C 0.3478(9) 0.1686(6) 0.7103(4) 0.068(3) Uani 1 1 d . . . . .
C16 C 0.4699(8) 0.1139(6) 0.6762(5) 0.077(4) Uani 1 1 d . . . . .
H16A H 0.4937 0.1219 0.6461 0.115 Uiso 1 1 calc R U . . .
H16B H 0.4351 0.0786 0.6734 0.115 Uiso 1 1 calc R U . . .
H16C H 0.5115 0.1059 0.6999 0.115 Uiso 1 1 calc R U . . .
C17 C 0.5313(8) 0.2484(8) 0.6720(5) 0.089(5) Uani 1 1 d . . . . .
H17A H 0.5328 0.2927 0.6698 0.134 Uiso 1 1 calc R U . . .
H17B H 0.5418 0.2307 0.6415 0.134 Uiso 1 1 calc R U . . .
H17C H 0.5713 0.2346 0.6949 0.134 Uiso 1 1 calc R U . . .
C18 C 0.4005(10) 0.3366(6) 0.7110(5) 0.089(5) Uani 1 1 d . . . . .
H18A H 0.3477 0.3543 0.7074 0.133 Uiso 1 1 calc R U . . .
H18B H 0.4339 0.3522 0.6864 0.133 Uiso 1 1 calc R U . . .
H18C H 0.4233 0.3475 0.7416 0.133 Uiso 1 1 calc R U . . .
C19 C 0.2553(10) 0.2562(9) 0.7419(5) 0.095(5) Uani 1 1 d . . . . .
H19A H 0.2480 0.2374 0.7725 0.143 Uiso 1 1 calc R U . . .
H19B H 0.2104 0.2463 0.7211 0.143 Uiso 1 1 calc R U . . .
H19C H 0.2591 0.3002 0.7456 0.143 Uiso 1 1 calc R U . . .
C20 C 0.2969(10) 0.1163(7) 0.7181(5) 0.089(4) Uani 1 1 d . . . . .
H20A H 0.2722 0.1035 0.6884 0.133 Uiso 1 1 calc R U . . .
H20B H 0.2559 0.1275 0.7399 0.133 Uiso 1 1 calc R U . . .
H20C H 0.3283 0.0829 0.7314 0.133 Uiso 1 1 calc R U . . .
C21 C -0.0053(6) 0.4123(5) 0.5969(4) 0.059(3) Uani 1 1 d . . . . .
C22 C -0.0551(6) 0.3652(5) 0.5806(4) 0.056(3) Uani 1 1 d . . . . .
C23 C -0.0509(7) 0.3163(7) 0.6127(6) 0.079(4) Uani 1 1 d . . . . .
C24 C -0.0039(10) 0.3319(9) 0.6481(5) 0.092(5) Uani 1 1 d . U . . .
C25 C 0.0266(8) 0.3907(9) 0.6418(5) 0.092(5) Uani 1 1 d . U . . .
C26 C -0.0001(8) 0.4742(6) 0.5784(7) 0.092(5) Uani 1 1 d . U . . .
H26A H -0.0162 0.4743 0.5453 0.138 Uiso 1 1 calc R U . . .
H26B H 0.0543 0.4887 0.5818 0.138 Uiso 1 1 calc R U . . .
H26C H -0.0349 0.5010 0.5957 0.138 Uiso 1 1 calc R U . . .
C27 C -0.1016(7) 0.3683(7) 0.5363(5) 0.081(4) Uani 1 1 d . U . . .
H27A H -0.1530 0.3865 0.5419 0.121 Uiso 1 1 calc R U . . .
H27B H -0.1090 0.3273 0.5237 0.121 Uiso 1 1 calc R U . . .
H27C H -0.0735 0.3930 0.5138 0.121 Uiso 1 1 calc R U . . .
C28 C -0.0969(10) 0.2592(8) 0.6085(8) 0.138(9) Uani 1 1 d . U . . .
H28A H -0.0661 0.2257 0.6221 0.206 Uiso 1 1 calc R U . . .
H28B H -0.1090 0.2507 0.5755 0.206 Uiso 1 1 calc R U . . .
H28C H -0.1461 0.2635 0.6252 0.206 Uiso 1 1 calc R U . . .
C29 C 0.0141(15) 0.2937(15) 0.6913(7) 0.185(12) Uani 1 1 d . U . . .
H29A H 0.0665 0.3040 0.7041 0.278 Uiso 1 1 calc R U . . .
H29B H 0.0127 0.2506 0.6829 0.278 Uiso 1 1 calc R U . . .
H29C H -0.0253 0.3017 0.7148 0.278 Uiso 1 1 calc R U . . .
C30 C 0.0842(13) 0.4327(13) 0.6699(7) 0.163(10) Uani 1 1 d . U . . .
H30A H 0.0541 0.4627 0.6872 0.244 Uiso 1 1 calc R U . . .
H30B H 0.1186 0.4537 0.6484 0.244 Uiso 1 1 calc R U . . .
H30C H 0.1161 0.4083 0.6919 0.244 Uiso 1 1 calc R U . . .
C31 C 0.4458(7) 0.4085(5) 0.4908(6) 0.074(4) Uani 1 1 d . U . . .
C32 C 0.4409(6) 0.4211(5) 0.5359(6) 0.068(3) Uani 1 1 d . U . . .
C33 C 0.5200(8) 0.4301(5) 0.5586(6) 0.075(4) Uani 1 1 d . U . . .
C34 C 0.5717(6) 0.4257(5) 0.5200(6) 0.069(3) Uani 1 1 d . U . . .
C35 C 0.5282(7) 0.4108(5) 0.4782(6) 0.070(3) Uani 1 1 d . U . . .
C36 C 0.3797(8) 0.3926(7) 0.4560(7) 0.108(6) Uani 1 1 d . U . . .
H36A H 0.3335 0.3790 0.4728 0.161 Uiso 1 1 calc R U . . .
H36B H 0.3971 0.3600 0.4354 0.161 Uiso 1 1 calc R U . . .
H36C H 0.3659 0.4284 0.4372 0.161 Uiso 1 1 calc R U . . .
C37 C 0.3659(10) 0.4224(8) 0.5665(9) 0.139(8) Uani 1 1 d . U . . .
H37A H 0.3193 0.4132 0.5468 0.209 Uiso 1 1 calc R U . . .
H37B H 0.3603 0.4627 0.5803 0.209 Uiso 1 1 calc R U . . .
H37C H 0.3713 0.3920 0.5913 0.209 Uiso 1 1 calc R U . . .
C38 C 0.5411(14) 0.4463(8) 0.6077(8) 0.126(7) Uani 1 1 d . U . . .
H38A H 0.5984 0.4444 0.6125 0.190 Uiso 1 1 calc R U . . .
H38B H 0.5162 0.4177 0.6288 0.190 Uiso 1 1 calc R U . . .
H38C H 0.5227 0.4874 0.6142 0.190 Uiso 1 1 calc R U . . .
C39 C 0.6584(7) 0.4355(6) 0.5242(7) 0.100(6) Uani 1 1 d . U . . .
H39A H 0.6848 0.4093 0.5019 0.150 Uiso 1 1 calc R U . . .
H39B H 0.6771 0.4256 0.5560 0.150 Uiso 1 1 calc R U . . .
H39C H 0.6704 0.4780 0.5175 0.150 Uiso 1 1 calc R U . . .
C40 C 0.5619(12) 0.4013(7) 0.4315(7) 0.110(6) Uani 1 1 d . U . . .
H40A H 0.5624 0.4399 0.4146 0.165 Uiso 1 1 calc R U . . .
H40B H 0.5297 0.3719 0.4139 0.165 Uiso 1 1 calc R U . . .
H40C H 0.6157 0.3859 0.4353 0.165 Uiso 1 1 calc R U . . .
C41 C 0.6818(12) 0.2969(10) 0.5507(12) 0.189(12) Uani 1 1 d . U . . .
H41A H 0.7124 0.2622 0.5625 0.284 Uiso 1 1 calc R U . . .
H41B H 0.6972 0.3062 0.5188 0.284 Uiso 1 1 calc R U . . .
H41C H 0.6921 0.3321 0.5708 0.284 Uiso 1 1 calc R U . . .
C42 C 0.7134(12) 0.1321(9) 0.6308(8) 0.132(8) Uani 1 1 d D U . . .
S2 S 0.1856(4) 0.4201(3) 0.8233(2) 0.074(2) Uani 0.572(11) 1 d D U P A 1
O11 O 0.2143(18) 0.4032(19) 0.8691(9) 0.072(7) Uani 0.572(11) 1 d D U P A 1
O12 O 0.1293(16) 0.4673(13) 0.8256(10) 0.082(7) Uani 0.572(11) 1 d D U P A 1
O13 O 0.164(3) 0.3639(14) 0.8019(14) 0.114(13) Uani 0.572(11) 1 d D U P A 1
C43 C 0.2683(14) 0.4512(13) 0.7969(10) 0.085(7) Uani 0.572(11) 1 d D U P A 1
F4 F 0.3253(14) 0.4109(12) 0.7924(10) 0.132(9) Uani 0.572(11) 1 d D U P A 1
F5 F 0.2520(17) 0.4655(16) 0.7528(7) 0.170(11) Uani 0.572(11) 1 d . U P A 1
F6 F 0.2982(13) 0.4994(12) 0.8171(9) 0.114(8) Uani 0.572(11) 1 d . U P A 1
S2' S 0.2614(5) 0.4228(5) 0.8366(4) 0.086(4) Uani 0.428(11) 1 d D U P A 2
O11' O 0.233(3) 0.402(3) 0.8809(17) 0.101(12) Uani 0.428(11) 1 d . U P A 2
O12' O 0.3167(17) 0.3800(18) 0.8182(14) 0.108(11) Uani 0.428(11) 1 d . U P A 2
O13' O 0.281(3) 0.4854(10) 0.8395(16) 0.116(13) Uani 0.428(11) 1 d D U P A 2
C43' C 0.1849(16) 0.4264(13) 0.7937(9) 0.102(13) Uani 0.428(11) 1 d D U P A 2
F4' F 0.152(3) 0.3724(14) 0.7862(15) 0.092(10) Uani 0.428(11) 1 d D U P A 2
F5' F 0.124(3) 0.460(2) 0.8074(14) 0.128(14) Uani 0.428(11) 1 d D U P A 2
F6' F 0.1993(19) 0.4515(17) 0.7531(9) 0.146(12) Uani 0.428(11) 1 d D U P A 2

loop_
_atom_site_aniso_label
_atom_site_aniso_U_11
_atom_site_aniso_U_22
_atom_site_aniso_U_33
_atom_site_aniso_U_23
_atom_site_aniso_U_13
_atom_site_aniso_U_12
Ir1 0.0576(3) 0.0486(3) 0.0387(2) -0.00742(18) -0.01145(18) 0.02016(19)
Ir2 0.0408(2) 0.0501(3) 0.0459(3) 0.00722(18) 0.00688(17) 0.01335(17)
Ir3 0.0313(2) 0.0272(2) 0.1227(5) 0.0037(2) -0.0113(2) -0.00650(15)
N1 0.035(4) 0.035(4) 0.048(4) 0.000(3) -0.007(3) 0.000(3)
N2 0.038(4) 0.027(4) 0.053(5) 0.003(3) 0.009(3) -0.005(3)
O1 0.052(4) 0.046(4) 0.059(4) -0.007(3) -0.016(3) 0.013(3)
O2 0.055(4) 0.052(4) 0.047(4) 0.006(3) 0.009(3) 0.013(3)
O3 0.039(3) 0.046(4) 0.070(5) 0.018(3) 0.013(3) 0.007(3)
O4 0.044(3) 0.040(4) 0.051(4) -0.001(3) -0.005(3) 0.007(3)
O5 0.046(4) 0.031(3) 0.068(4) -0.008(3) -0.016(3) -0.003(3)
O6 0.040(3) 0.038(4) 0.075(5) 0.013(3) 0.011(3) -0.005(3)
O7 0.034(4) 0.043(4) 0.173(10) 0.009(5) -0.017(5) -0.004(3)
O8 0.070(6) 0.085(7) 0.125(9) -0.020(6) -0.002(6) 0.005(5)
O9 0.083(8) 0.111(10) 0.202(15) 0.050(9) 0.051(9) 0.016(7)
O10 0.216(18) 0.060(8) 0.26(2) -0.021(10) 0.068(16) -0.023(9)
S1 0.088(2) 0.061(2) 0.117(3) -0.005(2) -0.006(2) 0.0088(18)
F1 0.117(9) 0.196(14) 0.200(14) -0.053(12) -0.023(9) -0.004(10)
F2 0.145(12) 0.45(3) 0.132(11) 0.071(15) -0.001(9) 0.061(16)
F3 0.110(9) 0.39(3) 0.186(15) -0.018(16) -0.018(9) 0.048(14)
C1 0.042(5) 0.048(6) 0.033(4) -0.009(4) -0.007(4) 0.009(4)
C2 0.041(5) 0.047(5) 0.036(4) 0.009(4) 0.006(4) 0.011(4)
C3 0.029(4) 0.031(5) 0.066(6) 0.000(4) -0.007(4) 0.003(3)
C4 0.031(4) 0.023(4) 0.069(6) 0.004(4) 0.004(4) -0.008(3)
C5 0.026(4) 0.028(4) 0.041(4) -0.001(3) 0.001(3) 0.000(3)
C6 0.033(4) 0.036(5) 0.043(5) -0.003(4) -0.007(3) 0.004(3)
C7 0.040(4) 0.025(4) 0.057(5) 0.000(4) -0.012(4) -0.003(3)
C8 0.037(4) 0.030(5) 0.054(5) 0.010(4) 0.000(4) -0.002(3)
C9 0.038(4) 0.040(5) 0.036(4) 0.003(4) -0.003(3) 0.002(4)
C10 0.031(4) 0.024(4) 0.051(5) -0.005(4) -0.006(3) 0.003(3)
C11 0.090(9) 0.077(9) 0.044(6) -0.014(6) -0.022(6) 0.038(7)
C12 0.057(6) 0.082(9) 0.054(6) -0.024(6) -0.031(5) 0.029(6)
C13 0.095(9) 0.075(9) 0.037(5) -0.011(5) -0.024(6) 0.036(7)
C14 0.091(9) 0.076(9) 0.036(5) -0.013(5) -0.009(6) 0.013(7)
C15 0.104(10) 0.066(8) 0.032(5) 0.011(5) -0.011(6) 0.023(7)
C16 0.084(9) 0.071(9) 0.073(8) -0.001(7) -0.030(7) 0.028(7)
C17 0.074(9) 0.111(12) 0.081(9) -0.029(9) -0.038(7) 0.020(8)
C18 0.106(11) 0.079(10) 0.079(9) -0.033(7) -0.047(8) 0.014(8)
C19 0.103(11) 0.126(14) 0.057(8) -0.015(8) 0.010(7) 0.024(10)
C20 0.126(13) 0.088(11) 0.052(7) 0.014(7) 0.006(8) 0.015(9)
C21 0.046(5) 0.054(7) 0.076(7) -0.010(6) 0.008(5) 0.021(5)
C22 0.040(5) 0.059(7) 0.069(7) 0.001(5) 0.016(5) 0.016(5)
C23 0.053(7) 0.077(9) 0.108(12) 0.030(8) 0.040(7) 0.019(6)
C24 0.092(9) 0.133(12) 0.051(7) 0.031(8) 0.020(7) 0.062(9)
C25 0.059(7) 0.145(13) 0.072(8) -0.047(9) -0.001(6) 0.044(8)
C26 0.057(7) 0.055(8) 0.164(15) -0.001(9) 0.009(8) 0.015(6)
C27 0.050(6) 0.090(10) 0.101(10) -0.019(8) -0.017(6) 0.013(6)
C28 0.093(11) 0.103(13) 0.22(2) 0.055(14) 0.089(14) 0.006(10)
C29 0.163(18) 0.29(3) 0.104(14) 0.121(17) 0.047(13) 0.115(19)
C30 0.133(16) 0.24(3) 0.109(14) -0.096(16) -0.041(12) 0.052(17)
C31 0.045(6) 0.035(6) 0.141(12) 0.002(7) -0.019(7) -0.002(4)
C32 0.041(5) 0.038(6) 0.125(11) 0.009(6) -0.002(6) -0.003(4)
C33 0.071(7) 0.031(5) 0.121(11) -0.008(6) -0.008(7) -0.001(5)
C34 0.042(5) 0.033(5) 0.131(10) 0.003(6) -0.003(6) -0.010(4)
C35 0.059(6) 0.029(5) 0.121(10) 0.015(6) -0.012(7) -0.007(5)
C36 0.069(8) 0.058(8) 0.192(18) 0.024(10) -0.065(10) 0.004(6)
C37 0.078(10) 0.074(11) 0.27(3) 0.003(14) 0.051(13) 0.010(8)
C38 0.157(17) 0.054(9) 0.168(18) -0.021(11) 0.000(14) -0.004(10)
C39 0.037(6) 0.051(7) 0.212(18) 0.008(9) -0.007(8) -0.011(5)
C40 0.141(15) 0.050(8) 0.139(16) 0.008(9) 0.004(12) -0.001(9)
C41 0.084(12) 0.108(15) 0.37(3) 0.099(19) -0.013(17) -0.002(11)
C42 0.127(13) 0.134(14) 0.139(14) -0.033(12) 0.043(12) 0.033(12)
S2 0.066(4) 0.072(4) 0.086(5) -0.017(3) 0.015(3) -0.001(3)
O11 0.061(12) 0.083(12) 0.072(16) 0.007(12) -0.002(10) 0.006(10)
O12 0.069(11) 0.098(13) 0.078(16) -0.006(12) 0.012(11) 0.002(10)
O13 0.10(2) 0.139(19) 0.11(2) -0.070(17) 0.037(18) -0.010(15)
C43 0.070(12) 0.107(16) 0.078(14) -0.007(13) 0.015(11) -0.004(12)
F4 0.111(14) 0.135(19) 0.15(2) -0.058(15) 0.034(14) 0.000(13)
F5 0.145(19) 0.29(3) 0.076(12) -0.012(15) 0.003(13) -0.06(2)
F6 0.081(11) 0.120(15) 0.141(19) -0.024(14) 0.004(12) -0.029(10)
S2' 0.080(6) 0.088(6) 0.090(6) -0.022(5) 0.014(4) 0.001(4)
O11' 0.11(3) 0.12(2) 0.074(19) -0.018(18) -0.011(17) 0.03(2)
O12' 0.063(14) 0.13(2) 0.13(2) -0.035(19) 0.010(15) 0.033(16)
O13' 0.12(2) 0.08(2) 0.15(3) -0.052(19) 0.03(2) -0.032(16)
C43' 0.11(2) 0.11(2) 0.083(18) -0.012(17) 0.020(17) 0.019(17)
F4' 0.079(14) 0.093(15) 0.10(2) -0.044(13) -0.007(15) -0.022(12)
F5' 0.104(18) 0.16(2) 0.12(3) 0.01(2) -0.011(18) 0.013(17)
F6' 0.108(18) 0.23(3) 0.096(18) 0.006(18) -0.020(15) -0.06(2)

loop_
_atom_type_symbol
_atom_type_description
_atom_type_scat_dispersion_real
_atom_type_scat_dispersion_imag
_atom_type_scat_source
C C 0.0137 0.0067 'International Tables Vol C Tables 4.2.6.8 and 6.1.1.4'
H H 0.0000 0.0000 'International Tables Vol C Tables 4.2.6.8 and 6.1.1.4'
F F 0.0583 0.0400 'International Tables Vol C Tables 4.2.6.8 and 6.1.1.4'
Ir Ir -5.7005 5.2682 'International Tables Vol C Tables 4.2.6.8 and 6.1.1.4'
N N 0.0241 0.0134 'International Tables Vol C Tables 4.2.6.8 and 6.1.1.4'
O O 0.0389 0.0241 'International Tables Vol C Tables 4.2.6.8 and 6.1.1.4'
S S 0.2925 0.4295 'International Tables Vol C Tables 4.2.6.8 and 6.1.1.4'

loop_
_geom_angle_atom_site_label_1
_geom_angle_atom_site_label_2
_geom_angle_atom_site_label_3
_geom_angle
_geom_angle_site_symmetry_1
_geom_angle_site_symmetry_3
N1 Ir1 C13 137.6(5) . .
N1 Ir1 C14 166.0(4) . .
C13 Ir1 C14 38.3(5) . .
N1 Ir1 C12 103.6(4) . .
C13 Ir1 C12 39.4(5) . .
C14 Ir1 C12 66.2(5) . .
N1 Ir1 O1 87.0(3) . .
C13 Ir1 O1 93.9(4) . .
C14 Ir1 O1 105.9(4) . .
C12 Ir1 O1 116.2(4) . .
N1 Ir1 C15 128.4(4) . .
C13 Ir1 C15 65.5(5) . .
C14 Ir1 C15 39.9(5) . .
C12 Ir1 C15 66.7(6) . .
O1 Ir1 C15 144.1(4) . .
N1 Ir1 C11 100.9(4) . .
C13 Ir1 C11 64.8(5) . .
C14 Ir1 C11 65.1(5) . .
C12 Ir1 C11 39.7(5) . .
O1 Ir1 C11 155.7(4) . .
C15 Ir1 C11 38.6(5) . .
N1 Ir1 O2 85.5(3) . .
C13 Ir1 O2 135.9(4) . .
C14 Ir1 O2 102.6(4) . .
C12 Ir1 O2 164.5(4) . .
O1 Ir1 O2 76.3(3) . .
C15 Ir1 O2 97.8(5) . .
C11 Ir1 O2 126.9(5) . .
N2 Ir2 C24 156.4(6) 7_556 .
N2 Ir2 C25 146.9(6) 7_556 .
C24 Ir2 C25 38.9(7) . .
N2 Ir2 C23 120.1(5) 7_556 .
C24 Ir2 C23 36.2(6) . .
C25 Ir2 C23 63.8(7) . .
N2 Ir2 C21 108.6(4) 7_556 .
C24 Ir2 C21 65.7(5) . .
C25 Ir2 C21 40.1(5) . .
C23 Ir2 C21 65.5(5) . .
N2 Ir2 C22 97.7(4) 7_556 .
C24 Ir2 C22 62.9(5) . .
C25 Ir2 C22 64.4(5) . .
C23 Ir2 C22 38.7(5) . .
C21 Ir2 C22 38.6(4) . .
N2 Ir2 O4 85.9(3) 7_556 .
C24 Ir2 O4 117.7(6) . .
C25 Ir2 O4 97.0(4) . .
C23 Ir2 O4 153.7(5) . .
C21 Ir2 O4 112.3(4) . .
C22 Ir2 O4 150.3(4) . .
N2 Ir2 O3 87.5(3) 7_556 .
C24 Ir2 O3 96.4(5) . .
C25 Ir2 O3 125.3(6) . .
C23 Ir2 O3 99.8(4) . .
C21 Ir2 O3 162.0(4) . .
C22 Ir2 O3 133.5(4) . .
O4 Ir2 O3 75.9(2) . .
O5 Ir3 C31 119.0(4) . .
O5 Ir3 C32 98.4(4) . .
C31 Ir3 C32 36.7(5) . .
O5 Ir3 O6 77.5(3) . .
C31 Ir3 O6 99.9(4) . .
C32 Ir3 O6 127.7(4) . .
O5 Ir3 C35 159.4(4) . .
C31 Ir3 C35 40.4(5) . .
C32 Ir3 C35 64.7(5) . .
O6 Ir3 C35 102.9(4) . .
O5 Ir3 C33 108.7(5) . .
C31 Ir3 C33 66.8(6) . .
C32 Ir3 C33 41.0(5) . .
O6 Ir3 C33 166.8(4) . .
C35 Ir3 C33 67.1(6) . .
O5 Ir3 C34 146.1(5) . .
C31 Ir3 C34 65.7(4) . .
C32 Ir3 C34 64.9(4) . .
O6 Ir3 C34 136.3(5) . .
C35 Ir3 C34 39.1(5) . .
C33 Ir3 C34 39.2(5) . .
O5 Ir3 O7 80.3(3) . .
C31 Ir3 O7 160.4(5) . .
C32 Ir3 O7 151.4(5) . .
O6 Ir3 O7 80.3(3) . .
C35 Ir3 O7 120.2(4) . .
C33 Ir3 O7 112.0(4) . .
C34 Ir3 O7 100.5(4) . .
C3 N1 C10 115.6(8) . .
C3 N1 Ir1 120.2(6) . .
C10 N1 Ir1 124.1(6) . .
C4 N2 C5 116.3(8) . .
C4 N2 Ir2 120.1(6) . 7_556
C5 N2 Ir2 123.5(6) . 7_556
C1 O1 Ir1 114.1(7) . .
C2 O2 Ir1 112.6(7) . .
C2 O3 Ir2 113.5(6) . .
C1 O4 Ir2 114.2(6) . .
C3 O5 Ir3 113.4(7) . .
C4 O6 Ir3 113.6(7) . .
C41 O7 Ir3 126.2(10) . .
O10 S1 O9 116.1(10) . .
O10 S1 O8 115.8(10) . .
O9 S1 O8 115.9(7) . .
O10 S1 C42 103.0(12) . .
O9 S1 C42 95.3(10) . .
O8 S1 C42 106.9(8) . .
O1 C1 O4 124.8(10) . .
O1 C1 C2 117.6(8) . .
O4 C1 C2 117.5(8) . .
O3 C2 O2 124.7(10) . .
O3 C2 C1 117.7(8) . .
O2 C2 C1 117.6(8) . .
O5 C3 N1 119.1(9) . .
O5 C3 C4 118.2(8) . .
N1 C3 C4 122.7(8) . .
O6 C4 N2 120.2(9) . .
O6 C4 C3 117.1(8) . .
N2 C4 C3 122.7(8) . .
C6 C5 N2 120.7(8) . .
C6 C5 C10 118.1(8) . .
N2 C5 C10 121.2(7) . .
C7 C6 C5 121.2(8) . .
C7 C6 H6 119.4 . .
C5 C6 H6 119.4 . .
C6 C7 C8 121.3(8) . .
C6 C7 H7 119.3 . .
C8 C7 H7 119.3 . .
C9 C8 C7 118.8(8) . .
C9 C8 H8 120.6 . .
C7 C8 H8 120.6 . .
C8 C9 C10 121.5(8) . .
C8 C9 H9 119.2 . .
C10 C9 H9 119.2 . .
C9 C10 N1 120.1(8) . .
C9 C10 C5 118.9(8) . .
N1 C10 C5 120.9(8) . .
C15 C11 C12 109.9(10) . .
C15 C11 C16 127.8(14) . .
C12 C11 C16 122.3(13) . .
C15 C11 Ir1 70.7(6) . .
C12 C11 Ir1 69.5(6) . .
C16 C11 Ir1 128.1(8) . .
C13 C12 C11 104.8(12) . .
C13 C12 C17 126.9(14) . .
C11 C12 C17 127.8(12) . .
C13 C12 Ir1 69.4(6) . .
C11 C12 Ir1 70.9(6) . .
C17 C12 Ir1 130.2(9) . .
C14 C13 C12 111.2(12) . .
C14 C13 C18 124.8(13) . .
C12 C13 C18 124.0(15) . .
C14 C13 Ir1 71.7(7) . .
C12 C13 Ir1 71.2(6) . .
C18 C13 Ir1 122.7(8) . .
C13 C14 C15 107.7(12) . .
C13 C14 C19 126.3(13) . .
C15 C14 C19 125.9(15) . .
C13 C14 Ir1 69.9(7) . .
C15 C14 Ir1 70.7(6) . .
C19 C14 Ir1 122.5(9) . .
C11 C15 C20 126.7(12) . .
C11 C15 C14 106.3(13) . .
C20 C15 C14 127.0(13) . .
C11 C15 Ir1 70.8(7) . .
C20 C15 Ir1 124.3(9) . .
C14 C15 Ir1 69.4(6) . .
C11 C16 H16A 109.5 . .
C11 C16 H16B 109.5 . .
H16A C16 H16B 109.5 . .
C11 C16 H16C 109.5 . .
H16A C16 H16C 109.5 . .
H16B C16 H16C 109.5 . .
C12 C17 H17A 109.5 . .
C12 C17 H17B 109.5 . .
H17A C17 H17B 109.5 . .
C12 C17 H17C 109.5 . .
H17A C17 H17C 109.5 . .
H17B C17 H17C 109.5 . .
C13 C18 H18A 109.5 . .
C13 C18 H18B 109.5 . .
H18A C18 H18B 109.5 . .
C13 C18 H18C 109.5 . .
H18A C18 H18C 109.5 . .
H18B C18 H18C 109.5 . .
C14 C19 H19A 109.5 . .
C14 C19 H19B 109.5 . .
H19A C19 H19B 109.5 . .
C14 C19 H19C 109.5 . .
H19A C19 H19C 109.5 . .
H19B C19 H19C 109.5 . .
C15 C20 H20A 109.5 . .
C15 C20 H20B 109.5 . .
H20A C20 H20B 109.5 . .
C15 C20 H20C 109.5 . .
H20A C20 H20C 109.5 . .
H20B C20 H20C 109.5 . .
C22 C21 C25 104.8(12) . .
C22 C21 C26 127.3(12) . .
C25 C21 C26 126.7(14) . .
C22 C21 Ir2 71.2(6) . .
C25 C21 Ir2 69.7(7) . .
C26 C21 Ir2 132.8(9) . .
C21 C22 C23 109.0(12) . .
C21 C22 C27 123.4(12) . .
C23 C22 C27 127.5(13) . .
C21 C22 Ir2 70.2(6) . .
C23 C22 Ir2 70.0(6) . .
C27 C22 Ir2 124.9(8) . .
C24 C23 C22 108.6(14) . .
C24 C23 C28 126.0(17) . .
C22 C23 C28 125.2(16) . .
C24 C23 Ir2 71.2(8) . .
C22 C23 Ir2 71.3(6) . .
C28 C23 Ir2 127.0(10) . .
C23 C24 C25 111.0(13) . .
C23 C24 C29 126(2) . .
C25 C24 C29 123(2) . .
C23 C24 Ir2 72.6(8) . .
C25 C24 Ir2 71.0(8) . .
C29 C24 Ir2 124.9(11) . .
C24 C25 C21 106.6(13) . .
C24 C25 C30 135.2(19) . .
C21 C25 C30 118.2(19) . .
C24 C25 Ir2 70.1(8) . .
C21 C25 Ir2 70.2(6) . .
C30 C25 Ir2 122.8(11) . .
C21 C26 H26A 109.5 . .
C21 C26 H26B 109.5 . .
H26A C26 H26B 109.5 . .
C21 C26 H26C 109.5 . .
H26A C26 H26C 109.5 . .
H26B C26 H26C 109.5 . .
C22 C27 H27A 109.5 . .
C22 C27 H27B 109.5 . .
H27A C27 H27B 109.5 . .
C22 C27 H27C 109.5 . .
H27A C27 H27C 109.5 . .
H27B C27 H27C 109.5 . .
C23 C28 H28A 109.5 . .
C23 C28 H28B 109.5 . .
H28A C28 H28B 109.5 . .
C23 C28 H28C 109.5 . .
H28A C28 H28C 109.5 . .
H28B C28 H28C 109.5 . .
C24 C29 H29A 109.5 . .
C24 C29 H29B 109.5 . .
H29A C29 H29B 109.5 . .
C24 C29 H29C 109.5 . .
H29A C29 H29C 109.5 . .
H29B C29 H29C 109.5 . .
C25 C30 H30A 109.5 . .
C25 C30 H30B 109.5 . .
H30A C30 H30B 109.5 . .
C25 C30 H30C 109.5 . .
H30A C30 H30C 109.5 . .
H30B C30 H30C 109.5 . .
C32 C31 C35 108.9(12) . .
C32 C31 C36 128.4(14) . .
C35 C31 C36 122.7(16) . .
C32 C31 Ir3 72.1(8) . .
C35 C31 Ir3 70.6(7) . .
C36 C31 Ir3 122.3(8) . .
C31 C32 C33 111.7(12) . .
C31 C32 C37 128.6(14) . .
C33 C32 C37 119.5(16) . .
C31 C32 Ir3 71.2(8) . .
C33 C32 Ir3 70.1(6) . .
C37 C32 Ir3 122.1(10) . .
C34 C33 C38 127.5(14) . .
C34 C33 C32 102.8(13) . .
C38 C33 C32 129.4(15) . .
C34 C33 Ir3 70.9(7) . .
C38 C33 Ir3 128.2(11) . .
C32 C33 Ir3 68.8(7) . .
C35 C34 C33 110.4(11) . .
C35 C34 C39 125.9(15) . .
C33 C34 C39 123.7(15) . .
C35 C34 Ir3 69.6(6) . .
C33 C34 Ir3 69.9(6) . .
C39 C34 Ir3 127.2(9) . .
C34 C35 C31 106.0(13) . .
C34 C35 C40 125.8(13) . .
C31 C35 C40 128.2(15) . .
C34 C35 Ir3 71.3(7) . .
C31 C35 Ir3 69.0(7) . .
C40 C35 Ir3 125.5(9) . .
C31 C36 H36A 109.5 . .
C31 C36 H36B 109.5 . .
H36A C36 H36B 109.5 . .
C31 C36 H36C 109.5 . .
H36A C36 H36C 109.5 . .
H36B C36 H36C 109.5 . .
C32 C37 H37A 109.5 . .
C32 C37 H37B 109.5 . .
H37A C37 H37B 109.5 . .
C32 C37 H37C 109.5 . .
H37A C37 H37C 109.5 . .
H37B C37 H37C 109.5 . .
C33 C38 H38A 109.5 . .
C33 C38 H38B 109.5 . .
H38A C38 H38B 109.5 . .
C33 C38 H38C 109.5 . .
H38A C38 H38C 109.5 . .
H38B C38 H38C 109.5 . .
C34 C39 H39A 109.5 . .
C34 C39 H39B 109.5 . .
H39A C39 H39B 109.5 . .
C34 C39 H39C 109.5 . .
H39A C39 H39C 109.5 . .
H39B C39 H39C 109.5 . .
C35 C40 H40A 109.5 . .
C35 C40 H40B 109.5 . .
H40A C40 H40B 109.5 . .
C35 C40 H40C 109.5 . .
H40A C40 H40C 109.5 . .
H40B C40 H40C 109.5 . .
O7 C41 H41A 109.5 . .
O7 C41 H41B 109.5 . .
H41A C41 H41B 109.5 . .
O7 C41 H41C 109.5 . .
H41A C41 H41C 109.5 . .
H41B C41 H41C 109.5 . .
F1 C42 F3 114(2) . .
F1 C42 F2 102.1(18) . .
F3 C42 F2 93.8(16) . .
F1 C42 S1 113.7(15) . .
F3 C42 S1 120.1(14) . .
F2 C42 S1 109.8(16) . .
O12 S2 O13 120(2) . .
O12 S2 O11 111(2) . .
O13 S2 O11 104(3) . .
O12 S2 C43 106.5(17) . .
O13 S2 C43 111(2) . .
O11 S2 C43 103.9(16) . .
F6 C43 F4 108(2) . .
F6 C43 F5 107(3) . .
F4 C43 F5 102(3) . .
F6 C43 S2 116(2) . .
F4 C43 S2 112(2) . .
F5 C43 S2 111(2) . .
O13' S2' O12' 120(2) . .
O13' S2' O11' 110(3) . .
O12' S2' O11' 110(3) . .
O13' S2' C43' 99(2) . .
O12' S2' C43' 104.5(19) . .
O11' S2' C43' 111(2) . .
F6' C43' F4' 109(3) . .
F6' C43' F5' 101(3) . .
F4' C43' F5' 102(4) . .
F6' C43' S2' 119(2) . .
F4' C43' S2' 112(2) . .
F5' C43' S2' 112(2) . .

loop_
_geom_bond_atom_site_label_1
_geom_bond_atom_site_label_2
_geom_bond_distance
_geom_bond_site_symmetry_2
Ir1 N1 2.098(8) .
Ir1 C13 2.114(12) .
Ir1 C14 2.137(11) .
Ir1 C12 2.138(10) .
Ir1 O1 2.151(7) .
Ir1 C15 2.155(11) .
Ir1 C11 2.157(11) .
Ir1 O2 2.167(7) .
Ir2 N2 2.104(8) 7_556
Ir2 C24 2.113(13) .
Ir2 C25 2.126(12) .
Ir2 C23 2.129(11) .
Ir2 C21 2.133(10) .
Ir2 C22 2.146(10) .
Ir2 O4 2.172(7) .
Ir2 O3 2.181(7) .
Ir3 O5 2.097(7) .
Ir3 C31 2.104(12) .
Ir3 C32 2.115(12) .
Ir3 O6 2.116(8) .
Ir3 C35 2.125(13) .
Ir3 C33 2.134(12) .
Ir3 C34 2.148(10) .
Ir3 O7 2.153(8) .
N1 C3 1.353(12) .
N1 C10 1.410(11) .
N2 C4 1.330(12) .
N2 C5 1.404(11) .
N2 Ir2 2.104(8) 7_556
O1 C1 1.232(11) .
O2 C2 1.267(11) .
O3 C2 1.262(11) .
O4 C1 1.259(11) .
O5 C3 1.295(11) .
O6 C4 1.289(10) .
O7 C41 1.35(2) .
O8 S1 1.419(11) .
O9 S1 1.418(12) .
O10 S1 1.415(13) .
S1 C42 1.61(2) .
F1 C42 1.323(16) .
F2 C42 1.440(17) .
F3 C42 1.401(16) .
C1 C2 1.509(15) .
C3 C4 1.437(14) .
C5 C6 1.397(12) .
C5 C10 1.435(12) .
C6 C7 1.365(13) .
C6 H6 0.9500 .
C7 C8 1.393(13) .
C7 H7 0.9500 .
C8 C9 1.379(13) .
C8 H8 0.9500 .
C9 C10 1.399(12) .
C9 H9 0.9500 .
C11 C15 1.42(2) .
C11 C12 1.46(2) .
C11 C16 1.489(17) .
C12 C13 1.433(16) .
C12 C17 1.46(2) .
C13 C14 1.40(2) .
C13 C18 1.550(19) .
C14 C15 1.464(17) .
C14 C19 1.53(2) .
C15 C20 1.46(2) .
C16 H16A 0.9800 .
C16 H16B 0.9800 .
C16 H16C 0.9800 .
C17 H17A 0.9800 .
C17 H17B 0.9800 .
C17 H17C 0.9800 .
C18 H18A 0.9800 .
C18 H18B 0.9800 .
C18 H18C 0.9800 .
C19 H19A 0.9800 .
C19 H19B 0.9800 .
C19 H19C 0.9800 .
C20 H20A 0.9800 .
C20 H20B 0.9800 .
C20 H20C 0.9800 .
C21 C22 1.413(17) .
C21 C25 1.46(2) .
C21 C26 1.469(18) .
C22 C23 1.418(18) .
C22 C27 1.477(17) .
C23 C24 1.32(2) .
C23 C28 1.49(2) .
C24 C25 1.41(2) .
C24 C29 1.52(2) .
C25 C30 1.55(3) .
C26 H26A 0.9800 .
C26 H26B 0.9800 .
C26 H26C 0.9800 .
C27 H27A 0.9800 .
C27 H27B 0.9800 .
C27 H27C 0.9800 .
C28 H28A 0.9800 .
C28 H28B 0.9800 .
C28 H28C 0.9800 .
C29 H29A 0.9800 .
C29 H29B 0.9800 .
C29 H29C 0.9800 .
C30 H30A 0.9800 .
C30 H30B 0.9800 .
C30 H30C 0.9800 .
C31 C32 1.33(2) .
C31 C35 1.459(18) .
C31 C36 1.522(19) .
C32 C33 1.490(18) .
C32 C37 1.57(2) .
C33 C34 1.44(2) .
C33 C38 1.48(2) .
C34 C35 1.43(2) .
C34 C39 1.491(15) .
C35 C40 1.48(2) .
C36 H36A 0.9800 .
C36 H36B 0.9800 .
C36 H36C 0.9800 .
C37 H37A 0.9800 .
C37 H37B 0.9800 .
C37 H37C 0.9800 .
C38 H38A 0.9800 .
C38 H38B 0.9800 .
C38 H38C 0.9800 .
C39 H39A 0.9800 .
C39 H39B 0.9800 .
C39 H39C 0.9800 .
C40 H40A 0.9800 .
C40 H40B 0.9800 .
C40 H40C 0.9800 .
C41 H41A 0.9800 .
C41 H41B 0.9800 .
C41 H41C 0.9800 .
S2 O12 1.418(17) .
S2 O13 1.425(18) .
S2 O11 1.436(17) .
S2 C43 1.75(3) .
C43 F6 1.31(3) .
C43 F4 1.323(18) .
C43 F5 1.32(3) .
S2' O13' 1.423(18) .
S2' O12' 1.44(3) .
S2' O11' 1.45(6) .
S2' C43' 1.764(19) .
C43' F6' 1.317(19) .
C43' F4' 1.334(19) .
C43' F5' 1.344(19) .
